data_4069649
loop_
_publ_author_name
'Xu, Kun'
'Li, Bin'
'Xu, Shansheng'
'Song, Haibin'
'Wang, Baiquan'

_publ_section_title
;
 Reactions of Dihydrooctamethyl-s-indacene and 1,2,3,4,7-Pentamethylindene
 with Ru3(CO)12: Intramolecular sp3C&#x2212;H Activation
;
_journal_issue 15
_journal_name_full Organometallics
_journal_page_first 4438
_journal_paper_doi 10.1021/om900337h
_journal_volume 28
_journal_year 2009
_chemical_formula_sum 'C27 H24 O7 Ru3'
_chemical_formula_weight 763.67
_chemical_name_systematic
; 
 ? 
;
_space_group_IT_number 2
_symmetry_cell_setting triclinic
_symmetry_space_group_name_Hall '-P 1'
_symmetry_space_group_name_H-M 'P -1'
_atom_sites_solution_hydrogens geom
_atom_sites_solution_primary direct
_atom_sites_solution_secondary difmap
_audit_creation_method SHELXL-97
_cell_angle_alpha 94.27(3)
_cell_angle_beta 98.25(3)
_cell_angle_gamma 110.69(3)
_cell_formula_units_Z 2
_cell_length_a 8.1807(16)
_cell_length_b 8.9651(18)
_cell_length_c 19.394(4)
_cell_measurement_reflns_used 3340
_cell_measurement_temperature 113(2)
_cell_measurement_theta_max 27.853
_cell_measurement_theta_min 2.451
_cell_volume 1304.8(6)
_computing_cell_refinement crystalclear
_computing_data_collection crystalclear
_computing_data_reduction crystalclear
_computing_molecular_graphics 'Bruker SHELXTL'
_computing_publication_material 'Bruker SHELXTL'
_computing_structure_refinement 'SHELXL-97 (Sheldrick, 1997)'
_computing_structure_solution 'SHELXS-97 (Sheldrick, 1990)'
_diffrn_ambient_temperature 113(2)
_diffrn_measured_fraction_theta_full 0.962
_diffrn_measured_fraction_theta_max 0.962
_diffrn_measurement_device_type 'rigaku saturn'
_diffrn_measurement_method '\w scans'
_diffrn_radiation_monochromator confocal
_diffrn_radiation_source 'rotating anode'
_diffrn_radiation_type MoK\a
_diffrn_radiation_wavelength 0.71073
_diffrn_reflns_av_R_equivalents 0.0373
_diffrn_reflns_av_sigmaI/netI 0.0546
_diffrn_reflns_limit_h_max 10
_diffrn_reflns_limit_h_min -10
_diffrn_reflns_limit_k_max 11
_diffrn_reflns_limit_k_min -11
_diffrn_reflns_limit_l_max 25
_diffrn_reflns_limit_l_min -25
_diffrn_reflns_number 11910
_diffrn_reflns_theta_full 27.73
_diffrn_reflns_theta_max 27.73
_diffrn_reflns_theta_min 2.45
_diffrn_standards_decay_% 0
_diffrn_standards_interval_count 0
_diffrn_standards_interval_time 0
_diffrn_standards_number 0
_exptl_absorpt_coefficient_mu 1.759
_exptl_absorpt_correction_T_max 0.8438
_exptl_absorpt_correction_T_min 0.7909
_exptl_absorpt_correction_type multi-scan
_exptl_absorpt_process_details crystalclear
_exptl_crystal_density_diffrn 1.944
_exptl_crystal_density_method 'not measured'
_exptl_crystal_F_000 748
_exptl_crystal_size_max 0.14
_exptl_crystal_size_mid 0.12
_exptl_crystal_size_min 0.10
_refine_diff_density_max 0.924
_refine_diff_density_min -1.655
_refine_diff_density_rms 0.146
_refine_ls_extinction_method none
_refine_ls_goodness_of_fit_ref 1.022
_refine_ls_hydrogen_treatment constr
_refine_ls_matrix_type full
_refine_ls_number_parameters 341
_refine_ls_number_reflns 5894
_refine_ls_number_restraints 0
_refine_ls_restrained_S_all 1.022
_refine_ls_R_factor_all 0.0351
_refine_ls_R_factor_gt 0.0297
_refine_ls_shift/su_max 0.002
_refine_ls_shift/su_mean 0.000
_refine_ls_structure_factor_coef Fsqd
_refine_ls_weighting_details 'calc w=1/[\s^2^(Fo^2^)+(0.0317P)^2^+0.0000P] where P=(Fo^2^+2Fc^2^)/3'
_refine_ls_weighting_scheme calc
_refine_ls_wR_factor_gt 0.0721
_refine_ls_wR_factor_ref 0.0736
_reflns_number_gt 4803
_reflns_number_total 5894
_reflns_threshold_expression >2sigma(I)
_cod_data_source_file om900337h_si_002.cif
_cod_data_source_block r81021b
_cod_depositor_comments
;
The following automatic conversions were performed:

'_symmetry_cell_setting' value 'Triclinic' changed to 'triclinic'
according to /home/saulius/struct/CIF-dictionaries/cif_core.dic
dictionary named 'cif_core.dic' version 2.4.2 from
2011-04-26.

'_exptl_absorpt_correction_type' value 'MULTI-SCAN'
changed to 'multi-scan' according to
/home/saulius/struct/CIF-dictionaries/cif_core.dic dictionary named
'cif_core.dic' version 2.4.2 from
2011-04-26.

'_refine_ls_hydrogen_treatment' value 'CONSTR' changed
to 'constr' according to
/home/saulius/struct/CIF-dictionaries/cif_core.dic dictionary named
'cif_core.dic' version 2.4.2 from 2011-04-26.

Automatic conversion script
Id: cif_fix_values 1715 2011-07-08 13:25:40Z adriana 
;
_cod_original_cell_volume 1304.8(5)
_cod_original_sg_symbol_H-M P-1
_cod_database_code 4069649

loop_
_symmetry_equiv_pos_as_xyz
'x, y, z'
'-x, -y, -z'

loop_
_atom_site_label
_atom_site_type_symbol
_atom_site_fract_x
_atom_site_fract_y
_atom_site_fract_z
_atom_site_U_iso_or_equiv
_atom_site_adp_type
_atom_site_occupancy
_atom_site_symmetry_multiplicity
_atom_site_calc_flag
_atom_site_refinement_flags
Ru1 Ru 0.01023(3) 0.28064(3) 0.862516(12) 0.01167(7) Uani 1 1 d .
Ru2 Ru -0.02450(3) 0.08685(3) 0.733070(12) 0.01051(7) Uani 1 1 d .
Ru3 Ru 0.00728(3) 0.33473(3) 0.644244(12) 0.01129(7) Uani 1 1 d .
O1 O -0.2943(3) 0.3928(3) 0.82379(13) 0.0302(6) Uani 1 1 d .
O2 O -0.2309(4) 0.0226(3) 0.93259(14) 0.0331(6) Uani 1 1 d .
O3 O -0.0898(3) -0.1897(3) 0.82026(13) 0.0276(6) Uani 1 1 d .
O4 O -0.4009(3) 0.0802(3) 0.71072(13) 0.0232(5) Uani 1 1 d .
O5 O -0.1141(3) -0.1304(3) 0.59466(13) 0.0291(6) Uani 1 1 d .
O6 O -0.2528(3) 0.1191(3) 0.51816(13) 0.0299(6) Uani 1 1 d .
O7 O -0.2660(3) 0.4729(3) 0.67413(14) 0.0325(6) Uani 1 1 d .
C1 C -0.1813(4) 0.3477(4) 0.83616(17) 0.0179(7) Uani 1 1 d .
C2 C -0.1403(4) 0.1183(4) 0.90373(17) 0.0201(7) Uani 1 1 d .
C3 C -0.0628(4) -0.0814(4) 0.79014(17) 0.0187(7) Uani 1 1 d .
C4 C -0.2547(4) 0.0941(3) 0.72075(17) 0.0163(6) Uani 1 1 d .
C5 C -0.0727(4) -0.0435(3) 0.64545(17) 0.0171(7) Uani 1 1 d .
C6 C -0.1555(4) 0.1980(4) 0.56672(17) 0.0190(7) Uani 1 1 d .
C7 C -0.1673(4) 0.4133(4) 0.66467(17) 0.0182(7) Uani 1 1 d .
C8 C 0.2449(4) 0.4819(3) 0.84130(15) 0.0125(6) Uani 1 1 d .
C9 C 0.2312(4) 0.5116(3) 0.91301(16) 0.0140(6) Uani 1 1 d .
C10 C 0.2549(4) 0.3830(3) 0.94770(16) 0.0150(6) Uani 1 1 d .
C11 C 0.2806(4) 0.2715(4) 0.89690(16) 0.0146(6) Uani 1 1 d .
C12 C 0.2750(4) 0.3351(3) 0.83040(15) 0.0114(6) Uani 1 1 d .
C13 C 0.2729(4) 0.2614(3) 0.75981(15) 0.0105(6) Uani 1 1 d .
C14 C 0.2730(4) 0.3630(3) 0.70478(15) 0.0112(6) Uani 1 1 d .
C15 C 0.2745(4) 0.3309(3) 0.63018(16) 0.0136(6) Uani 1 1 d .
C16 C 0.2494(4) 0.4627(3) 0.59790(16) 0.0142(6) Uani 1 1 d .
C17 C 0.2299(4) 0.5723(3) 0.65081(16) 0.0146(6) Uani 1 1 d .
C18 C 0.2446(4) 0.5110(3) 0.71590(15) 0.0115(6) Uani 1 1 d .
C19 C 0.2566(4) 0.5966(3) 0.78759(16) 0.0130(6) Uani 1 1 d .
H19 H 0.1601 0.6376 0.7868 0.016 Uiso 1 1 calc R
C20 C 0.4369(4) 0.7363(4) 0.80738(17) 0.0226(7) Uani 1 1 d .
H20A H 0.5306 0.6947 0.8102 0.034 Uiso 1 1 calc R
H20B H 0.4442 0.7942 0.8521 0.034 Uiso 1 1 calc R
H20C H 0.4489 0.8075 0.7722 0.034 Uiso 1 1 calc R
C21 C 0.2132(4) 0.6589(4) 0.94809(17) 0.0202(7) Uani 1 1 d .
H21A H 0.3291 0.7401 0.9646 0.030 Uiso 1 1 calc R
H21B H 0.1534 0.6317 0.9871 0.030 Uiso 1 1 calc R
H21C H 0.1456 0.6991 0.9149 0.030 Uiso 1 1 calc R
C22 C 0.2630(4) 0.3718(4) 1.02447(16) 0.0218(7) Uani 1 1 d .
H22A H 0.3845 0.4173 1.0482 0.033 Uiso 1 1 calc R
H22B H 0.2126 0.2609 1.0313 0.033 Uiso 1 1 calc R
H22C H 0.1969 0.4299 1.0432 0.033 Uiso 1 1 calc R
C23 C 0.3307(4) 0.1318(4) 0.91510(17) 0.0200(7) Uani 1 1 d .
H23A H 0.3431 0.1300 0.9650 0.030 Uiso 1 1 calc R
H23B H 0.4413 0.1426 0.9007 0.030 Uiso 1 1 calc R
H23C H 0.2397 0.0335 0.8913 0.030 Uiso 1 1 calc R
C24 C 0.2630(4) 0.1027(3) 0.74606(16) 0.0138(6) Uani 1 1 d .
H24A H 0.3040 0.0575 0.7859 0.017 Uiso 1 1 calc R
H24B H 0.3021 0.0763 0.7035 0.017 Uiso 1 1 calc R
C25 C 0.3171(4) 0.2017(4) 0.59174(16) 0.0181(7) Uani 1 1 d .
H25A H 0.3280 0.2240 0.5446 0.027 Uiso 1 1 calc R
H25B H 0.2235 0.0995 0.5904 0.027 Uiso 1 1 calc R
H25C H 0.4270 0.1989 0.6156 0.027 Uiso 1 1 calc R
C26 C 0.2589(5) 0.4911(4) 0.52335(16) 0.0204(7) Uani 1 1 d .
H26A H 0.1824 0.5472 0.5082 0.031 Uiso 1 1 calc R
H26B H 0.2215 0.3897 0.4939 0.031 Uiso 1 1 calc R
H26C H 0.3790 0.5547 0.5200 0.031 Uiso 1 1 calc R
C27 C 0.2123(4) 0.7299(3) 0.63977(18) 0.0201(7) Uani 1 1 d .
H27A H 0.1619 0.7632 0.6770 0.030 Uiso 1 1 calc R
H27B H 0.1362 0.7180 0.5955 0.030 Uiso 1 1 calc R
H27C H 0.3274 0.8095 0.6397 0.030 Uiso 1 1 calc R

loop_
_atom_site_aniso_label
_atom_site_aniso_U_11
_atom_site_aniso_U_22
_atom_site_aniso_U_33
_atom_site_aniso_U_23
_atom_site_aniso_U_13
_atom_site_aniso_U_12
Ru1 0.01100(12) 0.01201(12) 0.01029(13) -0.00072(9) 0.00307(9) 0.00219(9)
Ru2 0.01042(12) 0.00873(11) 0.01171(13) -0.00055(9) 0.00197(9) 0.00314(9)
Ru3 0.01257(13) 0.00965(11) 0.01083(13) -0.00065(9) 0.00114(9) 0.00388(9)
O1 0.0259(14) 0.0400(14) 0.0289(14) -0.0044(11) 0.0020(11) 0.0201(12)
O2 0.0375(15) 0.0254(13) 0.0321(15) 0.0088(11) 0.0189(13) 0.0006(12)
O3 0.0311(14) 0.0182(12) 0.0335(15) 0.0134(11) 0.0079(12) 0.0066(10)
O4 0.0125(12) 0.0222(11) 0.0340(14) 0.0035(10) 0.0053(10) 0.0049(9)
O5 0.0389(15) 0.0240(12) 0.0227(13) -0.0097(10) -0.0035(11) 0.0155(11)
O6 0.0371(15) 0.0229(12) 0.0202(13) -0.0041(10) -0.0082(11) 0.0060(11)
O7 0.0307(14) 0.0347(14) 0.0411(16) 0.0008(12) 0.0101(12) 0.0222(12)
C1 0.0152(16) 0.0188(15) 0.0157(16) -0.0041(12) 0.0042(13) 0.0021(13)
C2 0.0208(17) 0.0199(15) 0.0183(17) -0.0033(13) 0.0024(14) 0.0075(13)
C3 0.0148(16) 0.0186(15) 0.0210(17) -0.0017(13) 0.0018(13) 0.0055(12)
C4 0.0172(17) 0.0133(14) 0.0151(16) 0.0009(12) 0.0026(13) 0.0018(12)
C5 0.0182(16) 0.0155(14) 0.0194(17) 0.0007(13) 0.0017(13) 0.0093(12)
C6 0.0210(17) 0.0153(14) 0.0201(17) 0.0025(13) 0.0022(14) 0.0064(13)
C7 0.0165(16) 0.0152(14) 0.0192(17) 0.0008(12) 0.0009(13) 0.0025(12)
C8 0.0129(15) 0.0123(13) 0.0098(15) -0.0012(11) 0.0018(12) 0.0023(11)
C9 0.0114(14) 0.0130(13) 0.0135(15) -0.0028(11) 0.0004(12) 0.0009(11)
C10 0.0107(15) 0.0186(14) 0.0126(15) 0.0001(12) 0.0009(12) 0.0023(12)
C11 0.0107(14) 0.0174(14) 0.0143(15) 0.0021(12) 0.0017(12) 0.0037(12)
C12 0.0096(14) 0.0108(13) 0.0120(15) 0.0002(11) 0.0032(11) 0.0012(11)
C13 0.0056(13) 0.0137(13) 0.0116(14) -0.0010(11) 0.0019(11) 0.0031(11)
C14 0.0077(13) 0.0119(13) 0.0115(15) -0.0017(11) 0.0016(11) 0.0013(11)
C15 0.0138(15) 0.0149(14) 0.0124(15) -0.0005(11) 0.0024(12) 0.0062(12)
C16 0.0143(15) 0.0145(13) 0.0121(15) 0.0026(12) 0.0041(12) 0.0026(12)
C17 0.0150(15) 0.0122(13) 0.0150(16) -0.0001(11) 0.0017(12) 0.0037(12)
C18 0.0093(14) 0.0093(13) 0.0124(15) -0.0002(11) 0.0015(12) -0.0002(11)
C19 0.0132(14) 0.0116(13) 0.0136(15) 0.0000(11) 0.0035(12) 0.0039(11)
C20 0.0233(18) 0.0153(14) 0.0191(18) -0.0013(13) 0.0025(14) -0.0037(13)
C21 0.0203(17) 0.0179(15) 0.0175(17) -0.0067(12) 0.0033(13) 0.0031(13)
C22 0.0231(18) 0.0285(17) 0.0110(16) 0.0012(13) 0.0025(14) 0.0068(14)
C23 0.0234(17) 0.0224(15) 0.0165(17) 0.0069(13) 0.0038(14) 0.0103(14)
C24 0.0109(14) 0.0173(14) 0.0140(15) 0.0022(12) 0.0028(12) 0.0058(12)
C25 0.0226(17) 0.0197(15) 0.0150(16) 0.0009(12) 0.0061(13) 0.0106(13)
C26 0.0284(19) 0.0204(15) 0.0139(16) 0.0032(13) 0.0068(14) 0.0096(14)
C27 0.0264(18) 0.0105(14) 0.0231(18) 0.0005(12) 0.0051(14) 0.0065(13)

loop_
_atom_type_symbol
_atom_type_description
_atom_type_scat_dispersion_real
_atom_type_scat_dispersion_imag
_atom_type_scat_source
C C 0.0033 0.0016 'International Tables Vol C Tables 4.2.6.8 and 6.1.1.4'
H H 0.0000 0.0000 'International Tables Vol C Tables 4.2.6.8 and 6.1.1.4'
O O 0.0106 0.0060 'International Tables Vol C Tables 4.2.6.8 and 6.1.1.4'
Ru Ru -1.2594 0.8363 'International Tables Vol C Tables 4.2.6.8 and 6.1.1.4'

loop_
_geom_angle_atom_site_label_1
_geom_angle_atom_site_label_2
_geom_angle_atom_site_label_3
_geom_angle
C2 Ru1 C1 88.36(14)
C2 Ru1 C8 163.60(12)
C1 Ru1 C8 103.52(13)
C2 Ru1 C12 136.21(12)
C1 Ru1 C12 133.54(13)
C8 Ru1 C12 37.25(10)
C2 Ru1 C11 104.23(13)
C1 Ru1 C11 164.69(12)
C8 Ru1 C11 62.47(11)
C12 Ru1 C11 37.71(11)
C2 Ru1 C9 129.78(13)
C1 Ru1 C9 102.77(12)
C8 Ru1 C9 37.02(11)
C12 Ru1 C9 62.32(11)
C11 Ru1 C9 62.50(11)
C2 Ru1 C10 101.87(13)
C1 Ru1 C10 132.26(12)
C8 Ru1 C10 61.77(11)
C12 Ru1 C10 62.23(11)
C11 Ru1 C10 37.28(11)
C9 Ru1 C10 37.08(11)
C2 Ru1 Ru2 96.57(10)
C1 Ru1 Ru2 98.05(10)
C8 Ru1 Ru2 92.95(8)
C12 Ru1 Ru2 69.49(8)
C11 Ru1 Ru2 89.25(8)
C9 Ru1 Ru2 128.94(9)
C10 Ru1 Ru2 126.15(8)
C4 Ru2 C5 92.89(13)
C4 Ru2 C3 98.20(14)
C5 Ru2 C3 97.05(13)
C4 Ru2 C24 174.60(12)
C5 Ru2 C24 88.72(12)
C3 Ru2 C24 86.69(13)
C4 Ru2 C13 139.74(11)
C5 Ru2 C13 110.91(13)
C3 Ru2 C13 109.92(12)
C24 Ru2 C13 35.24(10)
C4 Ru2 Ru1 81.13(10)
C5 Ru2 Ru1 174.00(9)
C3 Ru2 Ru1 83.47(9)
C24 Ru2 Ru1 97.27(8)
C13 Ru2 Ru1 74.36(8)
C4 Ru2 Ru3 77.99(10)
C5 Ru2 Ru3 82.17(9)
C3 Ru2 Ru3 176.04(9)
C24 Ru2 Ru3 97.16(8)
C13 Ru2 Ru3 73.93(8)
Ru1 Ru2 Ru3 96.90(2)
C7 Ru3 C6 89.39(14)
C7 Ru3 C18 100.23(12)
C6 Ru3 C18 165.44(13)
C7 Ru3 C14 132.31(12)
C6 Ru3 C14 137.10(12)
C18 Ru3 C14 37.49(10)
C7 Ru3 C17 97.87(12)
C6 Ru3 C17 131.11(13)
C18 Ru3 C17 37.12(11)
C14 Ru3 C17 62.50(11)
C7 Ru3 C15 160.20(12)
C6 Ru3 C15 105.57(13)
C18 Ru3 C15 62.75(11)
C14 Ru3 C15 37.85(10)
C17 Ru3 C15 62.56(11)
C7 Ru3 C16 127.36(12)
C6 Ru3 C16 103.52(13)
C18 Ru3 C16 61.95(11)
C14 Ru3 C16 62.33(11)
C17 Ru3 C16 37.11(10)
C15 Ru3 C16 37.21(10)
C7 Ru3 Ru2 103.12(10)
C6 Ru3 Ru2 95.26(10)
C18 Ru3 Ru2 93.18(8)
C14 Ru3 Ru2 69.11(8)
C17 Ru3 Ru2 129.06(8)
C15 Ru3 Ru2 88.59(8)
C16 Ru3 Ru2 125.49(8)
O1 C1 Ru1 176.3(3)
O2 C2 Ru1 176.5(3)
O3 C3 Ru2 175.3(3)
O4 C4 Ru2 172.2(3)
O5 C5 Ru2 174.2(3)
O6 C6 Ru3 177.6(3)
O7 C7 Ru3 173.7(3)
C9 C8 C12 108.9(3)
C9 C8 C19 126.5(3)
C12 C8 C19 123.9(3)
C9 C8 Ru1 72.00(17)
C12 C8 Ru1 71.38(17)
C19 C8 Ru1 130.2(2)
C8 C9 C10 107.7(3)
C8 C9 C21 126.4(3)
C10 C9 C21 125.7(3)
C8 C9 Ru1 70.98(16)
C10 C9 Ru1 71.84(16)
C21 C9 Ru1 127.1(2)
C9 C10 C11 108.6(3)
C9 C10 C22 125.7(3)
C11 C10 C22 125.6(3)
C9 C10 Ru1 71.08(16)
C11 C10 Ru1 70.95(17)
C22 C10 Ru1 126.7(2)
C10 C11 C12 107.0(3)
C10 C11 C23 124.1(3)
C12 C11 C23 128.3(3)
C10 C11 Ru1 71.77(17)
C12 C11 Ru1 70.69(17)
C23 C11 Ru1 129.6(2)
C8 C12 C11 107.8(3)
C8 C12 C13 121.8(3)
C11 C12 C13 129.8(3)
C8 C12 Ru1 71.36(17)
C11 C12 Ru1 71.60(17)
C13 C12 Ru1 116.06(19)
C24 C13 C14 122.5(3)
C24 C13 C12 122.5(3)
C14 C13 C12 115.0(2)
C24 C13 Ru2 70.19(16)
C14 C13 Ru2 99.37(18)
C12 C13 Ru2 99.10(18)
C18 C14 C13 122.1(3)
C18 C14 C15 107.5(2)
C13 C14 C15 129.9(2)
C18 C14 Ru3 70.62(16)
C13 C14 Ru3 116.4(2)
C15 C14 Ru3 71.68(16)
C16 C15 C14 106.9(2)
C16 C15 C25 123.2(3)
C14 C15 C25 129.5(3)
C16 C15 Ru3 71.63(17)
C14 C15 Ru3 70.47(17)
C25 C15 Ru3 129.0(2)
C17 C16 C15 108.7(3)
C17 C16 C26 124.6(3)
C15 C16 C26 126.5(3)
C17 C16 Ru3 70.74(18)
C15 C16 Ru3 71.16(17)
C26 C16 Ru3 128.4(2)
C18 C17 C16 107.9(3)
C18 C17 C27 126.5(3)
C16 C17 C27 125.5(3)
C18 C17 Ru3 70.65(17)
C16 C17 Ru3 72.15(17)
C27 C17 Ru3 126.5(2)
C17 C18 C14 109.1(3)
C17 C18 C19 126.5(3)
C14 C18 C19 123.9(3)
C17 C18 Ru3 72.23(17)
C14 C18 Ru3 71.89(16)
C19 C18 Ru3 128.9(2)
C8 C19 C18 109.6(2)
C8 C19 C20 108.5(2)
C18 C19 C20 108.7(3)
C8 C19 H19 110.0
C18 C19 H19 110.0
C20 C19 H19 110.0
C19 C20 H20A 109.5
C19 C20 H20B 109.5
H20A C20 H20B 109.5
C19 C20 H20C 109.5
H20A C20 H20C 109.5
H20B C20 H20C 109.5
C9 C21 H21A 109.5
C9 C21 H21B 109.5
H21A C21 H21B 109.5
C9 C21 H21C 109.5
H21A C21 H21C 109.5
H21B C21 H21C 109.5
C10 C22 H22A 109.5
C10 C22 H22B 109.5
H22A C22 H22B 109.5
C10 C22 H22C 109.5
H22A C22 H22C 109.5
H22B C22 H22C 109.5
C11 C23 H23A 109.5
C11 C23 H23B 109.5
H23A C23 H23B 109.5
C11 C23 H23C 109.5
H23A C23 H23C 109.5
H23B C23 H23C 109.5
C13 C24 Ru2 74.57(17)
C13 C24 H24A 116.0
Ru2 C24 H24A 116.0
C13 C24 H24B 116.0
Ru2 C24 H24B 116.0
H24A C24 H24B 113.0
C15 C25 H25A 109.5
C15 C25 H25B 109.5
H25A C25 H25B 109.5
C15 C25 H25C 109.5
H25A C25 H25C 109.5
H25B C25 H25C 109.5
C16 C26 H26A 109.5
C16 C26 H26B 109.5
H26A C26 H26B 109.5
C16 C26 H26C 109.5
H26A C26 H26C 109.5
H26B C26 H26C 109.5
C17 C27 H27A 109.5
C17 C27 H27B 109.5
H27A C27 H27B 109.5
C17 C27 H27C 109.5
H27A C27 H27C 109.5
H27B C27 H27C 109.5

loop_
_geom_bond_atom_site_label_1
_geom_bond_atom_site_label_2
_geom_bond_distance
Ru1 C2 1.861(4)
Ru1 C1 1.887(3)
Ru1 C8 2.236(3)
Ru1 C12 2.236(3)
Ru1 C11 2.249(3)
Ru1 C9 2.250(3)
Ru1 C10 2.259(3)
Ru1 Ru2 2.8633(10)
Ru2 C4 1.889(3)
Ru2 C5 1.896(3)
Ru2 C3 1.901(3)
Ru2 C24 2.281(3)
Ru2 C13 2.337(3)
Ru2 Ru3 2.8747(9)
Ru3 C7 1.877(3)
Ru3 C6 1.880(3)
Ru3 C18 2.220(3)
Ru3 C14 2.237(3)
Ru3 C17 2.241(3)
Ru3 C15 2.253(3)
Ru3 C16 2.260(3)
O1 C1 1.136(4)
O2 C2 1.158(4)
O3 C3 1.141(4)
O4 C4 1.143(4)
O5 C5 1.138(4)
O6 C6 1.144(4)
O7 C7 1.142(4)
C8 C9 1.424(4)
C8 C12 1.429(4)
C8 C19 1.506(4)
C9 C10 1.434(4)
C9 C21 1.504(4)
C10 C11 1.441(4)
C10 C22 1.493(4)
C11 C12 1.449(4)
C11 C23 1.499(4)
C12 C13 1.470(4)
C13 C24 1.399(4)
C13 C14 1.453(4)
C14 C18 1.432(4)
C14 C15 1.456(4)
C15 C16 1.440(4)
C15 C25 1.500(4)
C16 C17 1.432(4)
C16 C26 1.495(4)
C17 C18 1.420(4)
C17 C27 1.498(4)
C18 C19 1.510(4)
C19 C20 1.534(4)
C19 H19 0.9800
C20 H20A 0.9600
C20 H20B 0.9600
C20 H20C 0.9600
C21 H21A 0.9600
C21 H21B 0.9600
C21 H21C 0.9600
C22 H22A 0.9600
C22 H22B 0.9600
C22 H22C 0.9600
C23 H23A 0.9600
C23 H23B 0.9600
C23 H23C 0.9600
C24 H24A 0.9700
C24 H24B 0.9700
C25 H25A 0.9600
C25 H25B 0.9600
C25 H25C 0.9600
C26 H26A 0.9600
C26 H26B 0.9600
C26 H26C 0.9600
C27 H27A 0.9600
C27 H27B 0.9600
C27 H27C 0.9600

loop_
_geom_torsion_atom_site_label_1
_geom_torsion_atom_site_label_2
_geom_torsion_atom_site_label_3
_geom_torsion_atom_site_label_4
_geom_torsion
C2 Ru1 Ru2 C4 70.08(14)
C1 Ru1 Ru2 C4 -19.18(14)
C8 Ru1 Ru2 C4 -123.29(12)
C12 Ru1 Ru2 C4 -152.81(12)
C11 Ru1 Ru2 C4 174.32(12)
C9 Ru1 Ru2 C4 -132.84(14)
C10 Ru1 Ru2 C4 180.00(14)
C2 Ru1 Ru2 C5 66.0(9)
C1 Ru1 Ru2 C5 -23.2(9)
C8 Ru1 Ru2 C5 -127.4(9)
C12 Ru1 Ru2 C5 -156.9(9)
C11 Ru1 Ru2 C5 170.3(9)
C9 Ru1 Ru2 C5 -136.9(9)
C10 Ru1 Ru2 C5 175.9(9)
C2 Ru1 Ru2 C3 -29.31(14)
C1 Ru1 Ru2 C3 -118.58(14)
C8 Ru1 Ru2 C3 137.31(12)
C12 Ru1 Ru2 C3 107.80(13)
C11 Ru1 Ru2 C3 74.93(13)
C9 Ru1 Ru2 C3 127.76(14)
C10 Ru1 Ru2 C3 80.60(14)
C2 Ru1 Ru2 C24 -115.12(13)
C1 Ru1 Ru2 C24 155.61(13)
C8 Ru1 Ru2 C24 51.50(11)
C12 Ru1 Ru2 C24 21.99(11)
C11 Ru1 Ru2 C24 -10.88(11)
C9 Ru1 Ru2 C24 41.95(13)
C10 Ru1 Ru2 C24 -5.20(12)
C2 Ru1 Ru2 C13 -142.15(12)
C1 Ru1 Ru2 C13 128.58(12)
C8 Ru1 Ru2 C13 24.47(11)
C12 Ru1 Ru2 C13 -5.04(10)
C11 Ru1 Ru2 C13 -37.91(11)
C9 Ru1 Ru2 C13 14.92(12)
C10 Ru1 Ru2 C13 -32.24(12)
C2 Ru1 Ru2 Ru3 146.72(10)
C1 Ru1 Ru2 Ru3 57.45(10)
C8 Ru1 Ru2 Ru3 -46.66(8)
C12 Ru1 Ru2 Ru3 -76.17(8)
C11 Ru1 Ru2 Ru3 -109.04(8)
C9 Ru1 Ru2 Ru3 -56.20(10)
C10 Ru1 Ru2 Ru3 -103.36(10)
C4 Ru2 Ru3 C7 25.71(14)
C5 Ru2 Ru3 C7 120.38(14)
C3 Ru2 Ru3 C7 41.4(14)
C24 Ru2 Ru3 C7 -151.91(12)
C13 Ru2 Ru3 C7 -125.14(12)
Ru1 Ru2 Ru3 C7 -53.65(10)
C4 Ru2 Ru3 C6 -64.89(14)
C5 Ru2 Ru3 C6 29.78(14)
C3 Ru2 Ru3 C6 -49.2(14)
C24 Ru2 Ru3 C6 117.49(13)
C13 Ru2 Ru3 C6 144.26(13)
Ru1 Ru2 Ru3 C6 -144.25(10)
C4 Ru2 Ru3 C18 126.99(12)
C5 Ru2 Ru3 C18 -138.34(12)
C3 Ru2 Ru3 C18 142.7(14)
C24 Ru2 Ru3 C18 -50.63(11)
C13 Ru2 Ru3 C18 -23.86(11)
Ru1 Ru2 Ru3 C18 47.63(8)
C4 Ru2 Ru3 C14 156.32(12)
C5 Ru2 Ru3 C14 -109.01(13)
C3 Ru2 Ru3 C14 172.1(14)
C24 Ru2 Ru3 C14 -21.30(11)
C13 Ru2 Ru3 C14 5.47(10)
Ru1 Ru2 Ru3 C14 76.96(8)
C4 Ru2 Ru3 C17 137.44(14)
C5 Ru2 Ru3 C17 -127.89(14)
C3 Ru2 Ru3 C17 153.2(14)
C24 Ru2 Ru3 C17 -40.18(13)
C13 Ru2 Ru3 C17 -13.41(12)
Ru1 Ru2 Ru3 C17 58.08(10)
C4 Ru2 Ru3 C15 -170.40(12)
C5 Ru2 Ru3 C15 -75.74(12)
C3 Ru2 Ru3 C15 -154.7(14)
C24 Ru2 Ru3 C15 11.98(10)
C13 Ru2 Ru3 C15 38.75(10)
Ru1 Ru2 Ru3 C15 110.24(8)
C4 Ru2 Ru3 C16 -175.62(13)
C5 Ru2 Ru3 C16 -80.95(14)
C3 Ru2 Ru3 C16 -159.9(14)
C24 Ru2 Ru3 C16 6.76(12)
C13 Ru2 Ru3 C16 33.54(12)
Ru1 Ru2 Ru3 C16 105.02(10)
C2 Ru1 C1 O1 85(5)
C8 Ru1 C1 O1 -84(5)
C12 Ru1 C1 O1 -109(5)
C11 Ru1 C1 O1 -61(5)
C9 Ru1 C1 O1 -46(5)
C10 Ru1 C1 O1 -20(5)
Ru2 Ru1 C1 O1 -179(100)
C1 Ru1 C2 O2 -93(5)
C8 Ru1 C2 O2 44(5)
C12 Ru1 C2 O2 102(5)
C11 Ru1 C2 O2 78(5)
C9 Ru1 C2 O2 13(5)
C10 Ru1 C2 O2 40(5)
Ru2 Ru1 C2 O2 169(5)
C4 Ru2 C3 O3 87(4)
C5 Ru2 C3 O3 -7(4)
C24 Ru2 C3 O3 -95(4)
C13 Ru2 C3 O3 -122(3)
Ru1 Ru2 C3 O3 167(4)
Ru3 Ru2 C3 O3 71(4)
C5 Ru2 C4 O4 44(2)
C3 Ru2 C4 O4 -53(2)
C24 Ru2 C4 O4 151.5(17)
C13 Ru2 C4 O4 172(2)
Ru1 Ru2 C4 O4 -135(2)
Ru3 Ru2 C4 O4 126(2)
C4 Ru2 C5 O5 -53(3)
C3 Ru2 C5 O5 46(3)
C24 Ru2 C5 O5 132(3)
C13 Ru2 C5 O5 160(3)
Ru1 Ru2 C5 O5 -49(3)
Ru3 Ru2 C5 O5 -130(3)
C7 Ru3 C6 O6 85(7)
C18 Ru3 C6 O6 -47(7)
C14 Ru3 C6 O6 -107(7)
C17 Ru3 C6 O6 -15(7)
C15 Ru3 C6 O6 -82(7)
C16 Ru3 C6 O6 -43(7)
Ru2 Ru3 C6 O6 -172(7)
C6 Ru3 C7 O7 -100(3)
C18 Ru3 C7 O7 69(3)
C14 Ru3 C7 O7 91(3)
C17 Ru3 C7 O7 32(3)
C15 Ru3 C7 O7 40(3)
C16 Ru3 C7 O7 7(3)
Ru2 Ru3 C7 O7 165(3)
C2 Ru1 C8 C9 -42.1(5)
C1 Ru1 C8 C9 93.36(19)
C12 Ru1 C8 C9 -118.0(2)
C11 Ru1 C8 C9 -80.01(18)
C10 Ru1 C8 C9 -37.62(17)
Ru2 Ru1 C8 C9 -167.63(15)
C2 Ru1 C8 C12 75.9(5)
C1 Ru1 C8 C12 -148.67(18)
C11 Ru1 C8 C12 37.96(16)
C9 Ru1 C8 C12 118.0(2)
C10 Ru1 C8 C12 80.34(18)
Ru2 Ru1 C8 C12 -49.66(16)
C2 Ru1 C8 C19 -165.1(4)
C1 Ru1 C8 C19 -29.6(3)
C12 Ru1 C8 C19 119.1(3)
C11 Ru1 C8 C19 157.0(3)
C9 Ru1 C8 C19 -123.0(3)
C10 Ru1 C8 C19 -160.6(3)
Ru2 Ru1 C8 C19 69.4(2)
C12 C8 C9 C10 0.6(3)
C19 C8 C9 C10 -170.0(3)
Ru1 C8 C9 C10 62.9(2)
C12 C8 C9 C21 175.1(3)
C19 C8 C9 C21 4.5(5)
Ru1 C8 C9 C21 -122.6(3)
C12 C8 C9 Ru1 -62.2(2)
C19 C8 C9 Ru1 127.1(3)
C2 Ru1 C9 C8 165.74(18)
C1 Ru1 C9 C8 -95.60(19)
C12 Ru1 C9 C8 37.14(16)
C11 Ru1 C9 C8 79.90(18)
C10 Ru1 C9 C8 116.9(3)
Ru2 Ru1 C9 C8 16.0(2)
C2 Ru1 C9 C10 48.9(2)
C1 Ru1 C9 C10 147.5(2)
C8 Ru1 C9 C10 -116.9(3)
C12 Ru1 C9 C10 -79.71(19)
C11 Ru1 C9 C10 -36.95(18)
Ru2 Ru1 C9 C10 -100.88(18)
C2 Ru1 C9 C21 -72.5(3)
C1 Ru1 C9 C21 26.1(3)
C8 Ru1 C9 C21 121.7(3)
C12 Ru1 C9 C21 158.9(3)
C11 Ru1 C9 C21 -158.4(3)
C10 Ru1 C9 C21 -121.4(4)
Ru2 Ru1 C9 C21 137.7(2)
C8 C9 C10 C11 -0.9(3)
C21 C9 C10 C11 -175.5(3)
Ru1 C9 C10 C11 61.4(2)
C8 C9 C10 C22 175.6(3)
C21 C9 C10 C22 1.0(5)
Ru1 C9 C10 C22 -122.1(3)
C8 C9 C10 Ru1 -62.3(2)
C21 C9 C10 Ru1 123.1(3)
C2 Ru1 C10 C9 -143.72(19)
C1 Ru1 C10 C9 -45.0(3)
C8 Ru1 C10 C9 37.57(17)
C12 Ru1 C10 C9 79.98(19)
C11 Ru1 C10 C9 118.3(3)
Ru2 Ru1 C10 C9 108.91(17)
C2 Ru1 C10 C11 98.0(2)
C1 Ru1 C10 C11 -163.3(2)
C8 Ru1 C10 C11 -80.74(19)
C12 Ru1 C10 C11 -38.33(17)
C9 Ru1 C10 C11 -118.3(3)
Ru2 Ru1 C10 C11 -9.4(2)
C2 Ru1 C10 C22 -22.8(3)
C1 Ru1 C10 C22 75.9(3)
C8 Ru1 C10 C22 158.5(3)
C12 Ru1 C10 C22 -159.1(3)
C11 Ru1 C10 C22 -120.8(3)
C9 Ru1 C10 C22 120.9(3)
Ru2 Ru1 C10 C22 -130.2(2)
C9 C10 C11 C12 0.8(3)
C22 C10 C11 C12 -175.7(3)
Ru1 C10 C11 C12 62.3(2)
C9 C10 C11 C23 172.6(3)
C22 C10 C11 C23 -3.9(5)
Ru1 C10 C11 C23 -125.9(3)
C9 C10 C11 Ru1 -61.5(2)
C22 C10 C11 Ru1 122.0(3)
C2 Ru1 C11 C10 -90.99(19)
C1 Ru1 C11 C10 53.6(5)
C8 Ru1 C11 C10 78.70(18)
C12 Ru1 C11 C10 116.2(2)
C9 Ru1 C11 C10 36.75(18)
Ru2 Ru1 C11 C10 172.42(17)
C2 Ru1 C11 C12 152.81(17)
C1 Ru1 C11 C12 -62.6(5)
C8 Ru1 C11 C12 -37.50(16)
C9 Ru1 C11 C12 -79.45(18)
C10 Ru1 C11 C12 -116.2(2)
Ru2 Ru1 C11 C12 56.22(15)
C2 Ru1 C11 C23 28.5(3)
C1 Ru1 C11 C23 173.1(4)
C8 Ru1 C11 C23 -161.8(3)
C12 Ru1 C11 C23 -124.3(3)
C9 Ru1 C11 C23 156.3(3)
C10 Ru1 C11 C23 119.5(4)
Ru2 Ru1 C11 C23 -68.0(3)
C9 C8 C12 C11 -0.1(3)
C19 C8 C12 C11 170.9(3)
Ru1 C8 C12 C11 -62.7(2)
C9 C8 C12 C13 172.3(3)
C19 C8 C12 C13 -16.8(4)
Ru1 C8 C12 C13 109.7(3)
C9 C8 C12 Ru1 62.6(2)
C19 C8 C12 Ru1 -126.4(3)
C10 C11 C12 C8 -0.4(3)
C23 C11 C12 C8 -171.7(3)
Ru1 C11 C12 C8 62.6(2)
C10 C11 C12 C13 -172.0(3)
C23 C11 C12 C13 16.7(5)
Ru1 C11 C12 C13 -109.0(3)
C10 C11 C12 Ru1 -63.0(2)
C23 C11 C12 Ru1 125.7(3)
C2 Ru1 C12 C8 -156.69(19)
C1 Ru1 C12 C8 44.2(2)
C11 Ru1 C12 C8 -116.9(2)
C9 Ru1 C12 C8 -36.91(16)
C10 Ru1 C12 C8 -79.01(18)
Ru2 Ru1 C12 C8 125.64(17)
C2 Ru1 C12 C11 -39.8(2)
C1 Ru1 C12 C11 161.12(18)
C8 Ru1 C12 C11 116.9(2)
C9 Ru1 C12 C11 79.99(18)
C10 Ru1 C12 C11 37.89(16)
Ru2 Ru1 C12 C11 -117.46(16)
C2 Ru1 C12 C13 86.3(3)
C1 Ru1 C12 C13 -72.8(3)
C8 Ru1 C12 C13 -117.0(3)
C11 Ru1 C12 C13 126.1(3)
C9 Ru1 C12 C13 -153.9(2)
C10 Ru1 C12 C13 164.0(2)
Ru2 Ru1 C12 C13 8.61(18)
C8 C12 C13 C24 -165.7(3)
C11 C12 C13 C24 4.9(5)
Ru1 C12 C13 C24 -82.3(3)
C8 C12 C13 C14 11.5(4)
C11 C12 C13 C14 -178.0(3)
Ru1 C12 C13 C14 94.9(3)
C8 C12 C13 Ru2 -93.4(3)
C11 C12 C13 Ru2 77.1(3)
Ru1 C12 C13 Ru2 -10.0(2)
C4 Ru2 C13 C24 -176.7(2)
C5 Ru2 C13 C24 -54.4(2)
C3 Ru2 C13 C24 51.7(2)
Ru1 Ru2 C13 C24 128.62(18)
Ru3 Ru2 C13 C24 -129.23(18)
C4 Ru2 C13 C14 -55.5(3)
C5 Ru2 C13 C14 66.8(2)
C3 Ru2 C13 C14 172.99(18)
C24 Ru2 C13 C14 121.2(3)
Ru1 Ru2 C13 C14 -110.14(17)
Ru3 Ru2 C13 C14 -7.99(15)
C4 Ru2 C13 C12 61.9(3)
C5 Ru2 C13 C12 -175.74(17)
C3 Ru2 C13 C12 -69.6(2)
C24 Ru2 C13 C12 -121.3(3)
Ru1 Ru2 C13 C12 7.28(15)
Ru3 Ru2 C13 C12 109.43(17)
C24 C13 C14 C18 166.3(3)
C12 C13 C14 C18 -10.9(4)
Ru2 C13 C14 C18 93.8(3)
C24 C13 C14 C15 -4.1(5)
C12 C13 C14 C15 178.8(3)
Ru2 C13 C14 C15 -76.5(3)
C24 C13 C14 Ru3 83.5(3)
C12 C13 C14 Ru3 -93.7(3)
Ru2 C13 C14 Ru3 11.0(2)
C7 Ru3 C14 C18 -37.6(2)
C6 Ru3 C14 C18 158.9(2)
C17 Ru3 C14 C18 37.02(17)
C15 Ru3 C14 C18 116.8(2)
C16 Ru3 C14 C18 79.10(18)
Ru2 Ru3 C14 C18 -126.52(18)
C7 Ru3 C14 C13 79.5(2)
C6 Ru3 C14 C13 -84.0(3)
C18 Ru3 C14 C13 117.1(3)
C17 Ru3 C14 C13 154.1(2)
C15 Ru3 C14 C13 -126.1(3)
C16 Ru3 C14 C13 -163.8(2)
Ru2 Ru3 C14 C13 -9.47(17)
C7 Ru3 C14 C15 -154.44(18)
C6 Ru3 C14 C15 42.1(3)
C18 Ru3 C14 C15 -116.8(2)
C17 Ru3 C14 C15 -79.82(18)
C16 Ru3 C14 C15 -37.74(16)
Ru2 Ru3 C14 C15 116.64(16)
C18 C14 C15 C16 0.8(3)
C13 C14 C15 C16 172.3(3)
Ru3 C14 C15 C16 62.8(2)
C18 C14 C15 C25 173.2(3)
C13 C14 C15 C25 -15.4(5)
Ru3 C14 C15 C25 -124.9(3)
C18 C14 C15 Ru3 -61.9(2)
C13 C14 C15 Ru3 109.5(3)
C7 Ru3 C15 C16 -45.9(4)
C6 Ru3 C15 C16 91.96(18)
C18 Ru3 C15 C16 -78.67(18)
C14 Ru3 C15 C16 -116.3(2)
C17 Ru3 C15 C16 -36.68(17)
Ru2 Ru3 C15 C16 -172.97(16)
C7 Ru3 C15 C14 70.4(4)
C6 Ru3 C15 C14 -151.72(17)
C18 Ru3 C15 C14 37.65(16)
C17 Ru3 C15 C14 79.64(18)
C16 Ru3 C15 C14 116.3(2)
Ru2 Ru3 C15 C14 -56.65(15)
C7 Ru3 C15 C25 -164.1(3)
C6 Ru3 C15 C25 -26.3(3)
C18 Ru3 C15 C25 163.1(3)
C14 Ru3 C15 C25 125.5(3)
C17 Ru3 C15 C25 -154.9(3)
C16 Ru3 C15 C25 -118.2(3)
Ru2 Ru3 C15 C25 68.8(3)
C14 C15 C16 C17 -0.9(3)
C25 C15 C16 C17 -173.8(3)
Ru3 C15 C16 C17 61.1(2)
C14 C15 C16 C26 173.7(3)
C25 C15 C16 C26 0.7(5)
Ru3 C15 C16 C26 -124.3(3)
C14 C15 C16 Ru3 -62.0(2)
C25 C15 C16 Ru3 125.1(3)
C7 Ru3 C16 C17 43.6(2)
C6 Ru3 C16 C17 143.42(18)
C18 Ru3 C16 C17 -37.52(17)
C14 Ru3 C16 C17 -80.14(18)
C15 Ru3 C16 C17 -118.5(2)
Ru2 Ru3 C16 C17 -109.89(16)
C7 Ru3 C16 C15 162.17(18)
C6 Ru3 C16 C15 -98.05(18)
C18 Ru3 C16 C15 81.01(18)
C14 Ru3 C16 C15 38.39(16)
C17 Ru3 C16 C15 118.5(2)
Ru2 Ru3 C16 C15 8.64(19)
C7 Ru3 C16 C26 -75.8(3)
C6 Ru3 C16 C26 24.0(3)
C18 Ru3 C16 C26 -156.9(3)
C14 Ru3 C16 C26 160.5(3)
C17 Ru3 C16 C26 -119.4(3)
C15 Ru3 C16 C26 122.1(3)
Ru2 Ru3 C16 C26 130.7(2)
C15 C16 C17 C18 0.6(3)
C26 C16 C17 C18 -174.1(3)
Ru3 C16 C17 C18 62.0(2)
C15 C16 C17 C27 176.1(3)
C26 C16 C17 C27 1.4(5)
Ru3 C16 C17 C27 -122.6(3)
C15 C16 C17 Ru3 -61.4(2)
C26 C16 C17 Ru3 123.9(3)
C7 Ru3 C17 C18 96.57(19)
C6 Ru3 C17 C18 -167.32(18)
C14 Ru3 C17 C18 -37.39(17)
C15 Ru3 C17 C18 -80.28(18)
C16 Ru3 C17 C18 -117.1(3)
Ru2 Ru3 C17 C18 -17.5(2)
C7 Ru3 C17 C16 -146.38(18)
C6 Ru3 C17 C16 -50.3(2)
C18 Ru3 C17 C16 117.1(3)
C14 Ru3 C17 C16 79.66(18)
C15 Ru3 C17 C16 36.77(17)
Ru2 Ru3 C17 C16 99.59(17)
C7 Ru3 C17 C27 -25.0(3)
C6 Ru3 C17 C27 71.1(3)
C18 Ru3 C17 C27 -121.6(3)
C14 Ru3 C17 C27 -159.0(3)
C15 Ru3 C17 C27 158.2(3)
C16 Ru3 C17 C27 121.4(3)
Ru2 Ru3 C17 C27 -139.0(2)
C16 C17 C18 C14 -0.1(3)
C27 C17 C18 C14 -175.5(3)
Ru3 C17 C18 C14 62.9(2)
C16 C17 C18 C19 171.4(3)
C27 C17 C18 C19 -4.0(5)
Ru3 C17 C18 C19 -125.6(3)
C16 C17 C18 Ru3 -63.0(2)
C27 C17 C18 Ru3 121.7(3)
C13 C14 C18 C17 -172.7(3)
C15 C14 C18 C17 -0.5(3)
Ru3 C14 C18 C17 -63.1(2)
C13 C14 C18 C19 15.5(4)
C15 C14 C18 C19 -172.2(3)
Ru3 C14 C18 C19 125.1(3)
C13 C14 C18 Ru3 -109.6(3)
C15 C14 C18 Ru3 62.6(2)
C7 Ru3 C18 C17 -89.55(19)
C6 Ru3 C18 C17 41.1(5)
C14 Ru3 C18 C17 117.7(3)
C15 Ru3 C18 C17 79.73(19)
C16 Ru3 C18 C17 37.51(17)
Ru2 Ru3 C18 C17 166.50(16)
C7 Ru3 C18 C14 152.71(19)
C6 Ru3 C18 C14 -76.6(5)
C17 Ru3 C18 C14 -117.7(3)
C15 Ru3 C18 C14 -38.02(17)
C16 Ru3 C18 C14 -80.23(18)
Ru2 Ru3 C18 C14 48.76(17)
C7 Ru3 C18 C19 33.4(3)
C6 Ru3 C18 C19 164.1(4)
C14 Ru3 C18 C19 -119.3(3)
C17 Ru3 C18 C19 122.9(3)
C15 Ru3 C18 C19 -157.4(3)
C16 Ru3 C18 C19 160.4(3)
Ru2 Ru3 C18 C19 -70.6(2)
C9 C8 C19 C18 -172.5(3)
C12 C8 C19 C18 18.1(4)
Ru1 C8 C19 C18 -75.5(3)
C9 C8 C19 C20 68.9(4)
C12 C8 C19 C20 -100.5(3)
Ru1 C8 C19 C20 165.9(2)
C17 C18 C19 C8 172.2(3)
C14 C18 C19 C8 -17.5(4)
Ru3 C18 C19 C8 76.0(3)
C17 C18 C19 C20 -69.4(4)
C14 C18 C19 C20 101.0(3)
Ru3 C18 C19 C20 -165.6(2)
C14 C13 C24 Ru2 -88.6(3)
C12 C13 C24 Ru2 88.3(3)
C4 Ru2 C24 C13 23.0(14)
C5 Ru2 C24 C13 130.5(2)
C3 Ru2 C24 C13 -132.3(2)
Ru1 Ru2 C24 C13 -49.33(18)
Ru3 Ru2 C24 C13 48.60(17)
